data_9005681
loop_
_publ_author_name
'Nazzareni, S.'
'Molin, G.'
'Skogby, H.'
'Dal Negro, A.'

_publ_section_title
;
 Crystal chemistry of Ti3+-Ti4+-bearing synthetic diopsides
 Sample: Di73
;
_journal_name_full 'European Journal of Mineralogy'
_journal_page_first 443
_journal_page_last 449
_journal_paper_doi 10.1127/0935-1221/2004/0016-0443
_journal_volume 16
_journal_year 2004
_chemical_formula_sum 'B0.024 Ca0.836 Mg0.892 Na0.14 O6 Si1.888 Ti0.206'
_chemical_name_mineral Diopside
_space_group_IT_number 15
_symmetry_space_group_name_Hall '-C 2yc'
_symmetry_space_group_name_H-M 'C 1 2/c 1'
_cell_angle_alpha 90
_cell_angle_beta 106.19
_cell_angle_gamma 90
_cell_length_a 9.765
_cell_length_b 8.929
_cell_length_c 5.284
_cell_formula_units_Z 4
_cell_volume 442.450
_database_code_amcsd 0007072
_exptl_crystal_density_diffrn 3.266
_cod_original_formula_sum 'Ca.836 Na.14 Mg.892 Ti.206 Si1.888 B.024 O6'
_cod_database_code 9005681

loop_
_space_group_symop_operation_xyz
x,y,z
1/2+x,1/2+y,z
x,-y,1/2+z
1/2+x,1/2-y,1/2+z
-x,y,1/2-z
1/2-x,1/2+y,1/2-z
-x,-y,-z
1/2-x,1/2-y,-z

loop_
_atom_site_label
_atom_site_fract_x
_atom_site_fract_y
_atom_site_fract_z
_atom_site_occupancy
_atom_site_U_iso_or_equiv
Ca2 0.00000 0.30145 0.25000 0.83600 0.01380
Na2 0.00000 0.30145 0.25000 0.14000 0.01380
Mg1 0.00000 0.90640 0.25000 0.89200 0.00970
Ti3+1 0.00000 0.90640 0.25000 0.06200 0.00970
Ti4+1 0.00000 0.90640 0.25000 0.05600 0.00970
Si 0.28714 0.09287 0.23021 0.94400 0.00870
Ti4+ 0.28714 0.09287 0.23021 0.04400 0.00870
B 0.28714 0.09287 0.23021 0.01200 0.00870
O1 0.11560 0.08670 0.14180 1.00000 0.01030
O2 0.36130 0.25110 0.31730 1.00000 0.01320
O3 0.35100 0.01660 0.99810 1.00000 0.01270

loop_
_cod_related_entry_id
_cod_related_entry_database
_cod_related_entry_code
1 AMCSD 0007072
